data_4070131
loop_
_publ_author_name
'Ren, Xiaofan'
'Giesen, David J.'
'Rajeswaran, Manju'
'Madaras, Marcel'

_publ_contact_author
;
        Manju Rajeswaran
        Eastman Kodak Company
        Kodak Research Laboratories
        Rochester, NY 14650-2106
        USA        
;
_publ_section_title
;
 Synthesis, Characterization, and Physical Properties of Cyclometalated
 Iridium(III) Complexes with 2-Phenylthiophene or 2-Phenylfuran Ligands
;
_journal_issue 20
_journal_name_full Organometallics
_journal_page_first 6079
_journal_paper_doi 10.1021/om9006246
_journal_volume 28
_journal_year 2009
_chemical_formula_sum 'C28 H17 F4 Ir N4 O'
_chemical_formula_weight 693.66
_chemical_name_common Ir(dfppz)2(pf)
_chemical_name_systematic
; 
 ? 
;
_space_group_IT_number 14
_symmetry_cell_setting monoclinic
_symmetry_space_group_name_Hall '-P 2ybc'
_symmetry_space_group_name_H-M 'P 1 21/c 1'
_atom_sites_solution_hydrogens geom
_atom_sites_solution_primary direct
_atom_sites_solution_secondary difmap
_audit_creation_method SHELXL-97
_cell_angle_alpha 90.00
_cell_angle_beta 97.3090(10)
_cell_angle_gamma 90.00
_cell_formula_units_Z 4
_cell_length_a 17.2754(5)
_cell_length_b 14.7377(3)
_cell_length_c 9.8671(2)
_cell_measurement_reflns_used 178231
_cell_measurement_temperature 566(2)
_cell_measurement_theta_max 25.682
_cell_measurement_theta_min 0.998
_cell_volume 2491.75(10)
_computing_cell_refinement
;
HKL Scalepack (Otwinowski & Minor, 1997)
;
_computing_data_collection
;
Collect (Nonius, 2000)
;
_computing_data_reduction
;
HKL Denzo and Scalepack (Otwinowski & Minor, 1997)
;
_computing_molecular_graphics
;
SHELXTL 
;
_computing_structure_refinement
;
SHELXTL (Sheldrick, 2008)
;
_computing_structure_solution
;
SHELXTL (Sheldrick, 2008)
;
_diffrn_ambient_temperature 566(2)
_diffrn_detector_area_resol_mean 9
_diffrn_measured_fraction_theta_full 0.994
_diffrn_measured_fraction_theta_max 0.994
_diffrn_measurement_device_type KappaCCD
_diffrn_measurement_method '\f + \w scans'
_diffrn_radiation_monochromator graphite
_diffrn_radiation_source 'fine-focus sealed tube'
_diffrn_radiation_type MoK\a
_diffrn_radiation_wavelength 0.71073
_diffrn_reflns_av_R_equivalents 0.1928
_diffrn_reflns_av_sigmaI/netI 0.0941
_diffrn_reflns_limit_h_max 20
_diffrn_reflns_limit_h_min -20
_diffrn_reflns_limit_k_max 17
_diffrn_reflns_limit_k_min -17
_diffrn_reflns_limit_l_max 9
_diffrn_reflns_limit_l_min -11
_diffrn_reflns_number 28861
_diffrn_reflns_theta_full 25.48
_diffrn_reflns_theta_max 25.48
_diffrn_reflns_theta_min 3.01
_exptl_absorpt_coefficient_mu 5.418
_exptl_absorpt_correction_T_max 0.053
_exptl_absorpt_correction_T_min 0.005
_exptl_absorpt_correction_type integration
_exptl_absorpt_process_details
;
Gaussian integration (Coppens, 1970)
;
_exptl_crystal_colour Yellow
_exptl_crystal_density_diffrn 1.849
_exptl_crystal_density_method 'not measured'
_exptl_crystal_description Plate
_exptl_crystal_F_000 1336
_exptl_crystal_size_max 0.37
_exptl_crystal_size_mid 0.12
_exptl_crystal_size_min 0.05
_refine_diff_density_max 2.881
_refine_diff_density_min -1.785
_refine_diff_density_rms 0.296
_refine_ls_extinction_method none
_refine_ls_goodness_of_fit_ref 1.300
_refine_ls_hydrogen_treatment constr
_refine_ls_matrix_type full
_refine_ls_number_parameters 321
_refine_ls_number_reflns 4589
_refine_ls_number_restraints 30
_refine_ls_restrained_S_all 1.297
_refine_ls_R_factor_all 0.1141
_refine_ls_R_factor_gt 0.0798
_refine_ls_shift/su_max 0.001
_refine_ls_shift/su_mean 0.000
_refine_ls_structure_factor_coef Fsqd
_refine_ls_weighting_details 'calc w=1/[\s^2^(Fo^2^)+(0.1000P)^2^+0.7349P] where P=(Fo^2^+2Fc^2^)/3'
_refine_ls_weighting_scheme calc
_refine_ls_wR_factor_gt 0.1927
_refine_ls_wR_factor_ref 0.2142
_reflns_number_gt 3383
_reflns_number_total 4589
_reflns_threshold_expression >2sigma(I)
_cod_data_source_file om9006246_si_002.cif
_cod_data_source_block pf
_cod_depositor_comments
;
The following automatic conversions were performed:

'_symmetry_cell_setting' value 'Monoclinic' changed to 'monoclinic'
according to /home/saulius/struct/CIF-dictionaries/cif_core.dic
dictionary named 'cif_core.dic' version 2.4.2 from 2011-04-26.

Automatic conversion script
Id: cif_fix_values 1715 2011-07-08 13:25:40Z adriana 
;
_cod_original_sg_symbol_H-M P2(1)/c
_cod_database_code 4070131

loop_
_symmetry_equiv_pos_as_xyz
'x, y, z'
'-x, y+1/2, -z+1/2'
'-x, -y, -z'
'x, -y-1/2, z-1/2'

loop_
_atom_site_label
_atom_site_type_symbol
_atom_site_fract_x
_atom_site_fract_y
_atom_site_fract_z
_atom_site_U_iso_or_equiv
_atom_site_adp_type
_atom_site_occupancy
_atom_site_symmetry_multiplicity
_atom_site_calc_flag
_atom_site_refinement_flags
_atom_site_disorder_assembly
_atom_site_disorder_group
Ir1 Ir 0.73398(3) 0.98625(3) 0.63837(5) 0.0498(3) Uani 1 1 d D . .
F1 F 0.7209(7) 0.6317(6) 0.6815(10) 0.096(3) Uani 1 1 d . . .
F2 F 0.5502(6) 0.7453(8) 0.3193(10) 0.106(3) Uani 1 1 d . . .
F3 F 0.8382(7) 1.0454(9) 0.1714(9) 0.104(3) Uani 1 1 d . . .
F4 F 1.0054(5) 0.8672(7) 0.4715(10) 0.092(3) Uani 1 1 d . . .
N1 N 0.7834(7) 0.9020(9) 0.7860(11) 0.062(3) Uani 1 1 d . A .
N2 N 0.7694(7) 0.8108(8) 0.7638(11) 0.063(3) Uani 1 1 d . . .
N3 N 0.6885(6) 1.0606(7) 0.4731(11) 0.054(3) Uani 1 1 d . A .
N4 N 0.7303(7) 1.0554(8) 0.3671(10) 0.057(3) Uani 1 1 d . . .
O1 O 0.6378(11) 1.0225(14) 0.761(2) 0.052(3) Uiso 0.543(13) 1 d PD A 1
C1 C 0.566(2) 0.999(3) 0.754(4) 0.061(5) Uiso 0.543(13) 1 d PD A 1
H1A H 0.5402 0.9540 0.7004 0.073 Uiso 0.543(13) 1 calc PR A 1
C2 C 0.5313(19) 1.060(2) 0.849(4) 0.071(5) Uiso 0.543(13) 1 d PD A 1
H2A H 0.4819 1.0547 0.8767 0.086 Uiso 0.543(13) 1 calc PR A 1
C3 C 0.5880(16) 1.1264(19) 0.890(3) 0.068(5) Uiso 0.543(13) 1 d PD A 1
H3A H 0.5823 1.1776 0.9433 0.081 Uiso 0.543(13) 1 calc PR A 1
C4 C 0.6520(12) 1.1001(16) 0.836(2) 0.046(4) Uiso 0.543(13) 1 d PD A 1
C5 C 0.7286(12) 1.1372(17) 0.840(3) 0.051(4) Uiso 0.543(13) 1 d PD A 1
C6 C 0.7746(17) 1.102(2) 0.745(3) 0.060(4) Uiso 0.543(13) 1 d PD A 1
C7 C 0.850(2) 1.145(3) 0.740(4) 0.069(5) Uiso 0.543(13) 1 d PD A 1
H7A H 0.8777 1.1280 0.6688 0.083 Uiso 0.543(13) 1 calc PR A 1
C8 C 0.8825(19) 1.206(2) 0.824(3) 0.077(6) Uiso 0.543(13) 1 d PD A 1
H8A H 0.9344 1.2227 0.8264 0.093 Uiso 0.543(13) 1 calc PR A 1
C9 C 0.8330(15) 1.2437(19) 0.914(3) 0.065(5) Uiso 0.543(13) 1 d PD A 1
H9A H 0.8501 1.2929 0.9691 0.078 Uiso 0.543(13) 1 calc PR A 1
C10 C 0.7590(15) 1.2075(19) 0.920(3) 0.065(5) Uiso 0.543(13) 1 d PD A 1
H10A H 0.7287 1.2324 0.9824 0.078 Uiso 0.543(13) 1 calc PR A 1
O1' O 0.7939(13) 1.1081(16) 0.741(3) 0.060(4) Uiso 0.457(13) 1 d PD A 5
C1' C 0.864(2) 1.137(3) 0.761(4) 0.069(5) Uiso 0.457(13) 1 d PD A 5
H1'A H 0.9060 1.1151 0.7187 0.083 Uiso 0.457(13) 1 calc PR A 5
C2' C 0.867(2) 1.210(3) 0.862(4) 0.077(6) Uiso 0.457(13) 1 d PD A 5
H2'A H 0.9085 1.2503 0.8859 0.093 Uiso 0.457(13) 1 calc PR A 5
C3' C 0.7955(18) 1.209(2) 0.917(3) 0.065(5) Uiso 0.457(13) 1 d PD A 5
H3'A H 0.7807 1.2430 0.9886 0.078 Uiso 0.457(13) 1 calc PR A 5
C4' C 0.7536(14) 1.146(2) 0.838(3) 0.051(4) Uiso 0.457(13) 1 d PD A 5
C5' C 0.6771(13) 1.1112(18) 0.844(3) 0.046(4) Uiso 0.457(13) 1 d PD A 5
C6' C 0.6555(18) 1.035(2) 0.764(4) 0.052(3) Uiso 0.457(13) 1 d PD A 5
C7' C 0.577(2) 0.998(3) 0.773(5) 0.061(5) Uiso 0.457(13) 1 d PD A 5
H7'A H 0.5655 0.9419 0.7332 0.073 Uiso 0.457(13) 1 calc PR A 5
C8' C 0.522(2) 1.036(3) 0.832(4) 0.071(5) Uiso 0.457(13) 1 d PD A 5
H8'A H 0.4702 1.0194 0.8147 0.086 Uiso 0.457(13) 1 calc PR A 5
C9' C 0.5496(17) 1.106(2) 0.923(3) 0.068(5) Uiso 0.457(13) 1 d PD A 5
H9'A H 0.5184 1.1264 0.9873 0.081 Uiso 0.457(13) 1 calc PR A 5
C10' C 0.6226(17) 1.146(2) 0.919(3) 0.068(5) Uiso 0.457(13) 1 d PD A 5
H10B H 0.6349 1.1980 0.9703 0.081 Uiso 0.457(13) 1 calc PR A 5
C11 C 0.6826(8) 0.8664(10) 0.5710(14) 0.059(3) Uani 1 1 d . A .
C12 C 0.6261(8) 0.8500(12) 0.4547(15) 0.069(4) Uani 1 1 d . . .
H12A H 0.6047 0.8972 0.3996 0.083 Uiso 1 1 calc R A .
C13 C 0.6046(9) 0.7607(12) 0.4280(16) 0.073(4) Uani 1 1 d . A .
C14 C 0.6348(10) 0.6866(11) 0.5019(17) 0.077(4) Uani 1 1 d . . .
H14A H 0.6191 0.6278 0.4776 0.093 Uiso 1 1 calc R A .
C15 C 0.6889(9) 0.7034(9) 0.6120(15) 0.066(4) Uani 1 1 d . A .
C16 C 0.7112(8) 0.7901(9) 0.6450(12) 0.054(3) Uani 1 1 d . A .
C17 C 0.8128(9) 0.7608(11) 0.8599(14) 0.069(4) Uani 1 1 d . A .
H17A H 0.8127 0.6979 0.8669 0.083 Uiso 1 1 calc R . .
C18 C 0.8571(11) 0.8199(12) 0.9454(16) 0.084(5) Uani 1 1 d . . .
H18A H 0.8937 0.8057 1.0199 0.101 Uiso 1 1 calc R A .
C19 C 0.8352(9) 0.9054(11) 0.8957(14) 0.070(4) Uani 1 1 d . A .
H19A H 0.8550 0.9592 0.9355 0.085 Uiso 1 1 calc R . .
C20 C 0.8182(8) 0.9681(10) 0.5179(14) 0.056(3) Uani 1 1 d . A .
C21 C 0.8888(8) 0.9212(9) 0.5419(13) 0.055(3) Uani 1 1 d . . .
H21A H 0.9019 0.8930 0.6260 0.066 Uiso 1 1 calc R A .
C22 C 0.9393(9) 0.9151(11) 0.4465(15) 0.067(4) Uani 1 1 d . A .
C23 C 0.9239(9) 0.9536(11) 0.3219(17) 0.072(4) Uani 1 1 d . . .
H23A H 0.9584 0.9478 0.2575 0.087 Uiso 1 1 calc R A .
C24 C 0.8540(11) 1.0026(11) 0.2926(16) 0.073(5) Uani 1 1 d . A .
C25 C 0.8035(9) 1.0119(9) 0.3908(15) 0.055(3) Uani 1 1 d . A .
C26 C 0.6903(11) 1.0978(12) 0.2608(16) 0.084(5) Uani 1 1 d . A .
H26A H 0.7063 1.1050 0.1750 0.101 Uiso 1 1 calc R . .
C27 C 0.6227(11) 1.1286(11) 0.2987(16) 0.081(5) Uani 1 1 d . . .
H27A H 0.5835 1.1605 0.2454 0.097 Uiso 1 1 calc R A .
C28 C 0.6240(9) 1.1029(10) 0.4316(17) 0.069(4) Uani 1 1 d . A .
H28A H 0.5843 1.1141 0.4849 0.083 Uiso 1 1 calc R . .

loop_
_atom_site_aniso_label
_atom_site_aniso_U_11
_atom_site_aniso_U_22
_atom_site_aniso_U_33
_atom_site_aniso_U_23
_atom_site_aniso_U_13
_atom_site_aniso_U_12
Ir1 0.0565(4) 0.0434(4) 0.0491(4) -0.0008(2) 0.0047(2) 0.0024(2)
F1 0.151(9) 0.052(6) 0.084(6) 0.017(5) 0.010(6) 0.007(6)
F2 0.091(7) 0.112(9) 0.107(7) -0.006(6) -0.019(6) -0.027(6)
F3 0.136(9) 0.125(9) 0.054(6) 0.014(6) 0.024(5) 0.013(8)
F4 0.072(6) 0.096(7) 0.110(7) -0.002(6) 0.018(5) 0.021(5)
N1 0.070(8) 0.072(9) 0.043(6) 0.007(5) 0.001(5) 0.008(6)
N2 0.073(8) 0.059(8) 0.057(7) 0.010(6) 0.013(6) 0.004(6)
N3 0.062(7) 0.045(7) 0.053(6) -0.006(5) 0.001(5) 0.003(5)
N4 0.067(7) 0.054(7) 0.045(6) 0.008(5) -0.009(5) 0.003(6)
C11 0.060(9) 0.056(9) 0.063(8) 0.005(7) 0.017(7) -0.003(6)
C12 0.057(9) 0.080(12) 0.067(9) 0.004(8) -0.004(7) 0.004(8)
C13 0.063(10) 0.071(11) 0.079(10) 0.006(8) -0.013(8) -0.013(8)
C14 0.088(11) 0.064(11) 0.081(11) -0.001(8) 0.014(9) -0.020(8)
C15 0.087(11) 0.043(9) 0.069(9) -0.002(7) 0.014(8) 0.007(7)
C16 0.074(9) 0.043(8) 0.043(7) 0.008(5) 0.007(6) 0.005(6)
C17 0.087(12) 0.063(10) 0.056(9) 0.029(7) 0.006(7) 0.012(8)
C18 0.110(14) 0.076(12) 0.060(9) 0.002(8) -0.011(9) 0.010(10)
C19 0.098(12) 0.061(10) 0.051(8) 0.004(7) 0.002(8) 0.004(8)
C20 0.059(8) 0.055(9) 0.052(8) -0.010(6) 0.003(6) -0.006(6)
C21 0.074(9) 0.043(7) 0.047(7) 0.000(6) 0.002(6) -0.010(6)
C22 0.070(10) 0.076(11) 0.056(9) 0.007(7) 0.010(7) 0.003(8)
C23 0.063(9) 0.075(10) 0.086(11) -0.008(9) 0.035(8) -0.002(8)
C24 0.092(13) 0.083(12) 0.044(8) -0.003(7) 0.012(8) -0.020(9)
C25 0.065(9) 0.049(8) 0.051(8) 0.003(6) 0.002(6) -0.018(6)
C26 0.090(13) 0.092(13) 0.066(10) 0.033(9) -0.004(9) -0.015(10)
C27 0.084(12) 0.074(12) 0.076(11) 0.025(9) -0.025(9) 0.004(9)
C28 0.058(9) 0.051(9) 0.095(12) 0.009(8) -0.003(8) 0.010(7)

loop_
_atom_type_symbol
_atom_type_description
_atom_type_scat_dispersion_real
_atom_type_scat_dispersion_imag
_atom_type_scat_source
C C 0.0033 0.0016 'International Tables Vol C Tables 4.2.6.8 and 6.1.1.4'
H H 0.0000 0.0000 'International Tables Vol C Tables 4.2.6.8 and 6.1.1.4'
O O 0.0106 0.0060 'International Tables Vol C Tables 4.2.6.8 and 6.1.1.4'
Ir Ir -1.4442 7.9887 'International Tables Vol C Tables 4.2.6.8 and 6.1.1.4'
F F 0.0171 0.0103 'International Tables Vol C Tables 4.2.6.8 and 6.1.1.4'
N N 0.0061 0.0033 'International Tables Vol C Tables 4.2.6.8 and 6.1.1.4'

loop_
_geom_angle_atom_site_label_1
_geom_angle_atom_site_label_2
_geom_angle_atom_site_label_3
_geom_angle
C20 Ir1 N1 94.2(5)
C20 Ir1 N3 80.4(5)
N1 Ir1 N3 173.1(4)
C20 Ir1 C11 90.6(5)
N1 Ir1 C11 80.2(5)
N3 Ir1 C11 95.6(5)
C20 Ir1 C6' 167.1(10)
N1 Ir1 C6' 91.7(12)
N3 Ir1 C6' 94.4(12)
C11 Ir1 C6' 101.8(9)
C20 Ir1 C6 100.6(9)
N1 Ir1 C6 93.2(11)
N3 Ir1 C6 91.9(11)
C11 Ir1 C6 167.4(9)
C6' Ir1 C6 67.5(14)
C20 Ir1 O1 173.2(7)
N1 Ir1 O1 91.8(7)
N3 Ir1 O1 93.8(7)
C11 Ir1 O1 93.5(6)
C6' Ir1 O1 8.4(11)
C6 Ir1 O1 76.0(7)
C20 Ir1 O1' 92.6(7)
N1 Ir1 O1' 92.2(9)
N3 Ir1 O1' 92.3(8)
C11 Ir1 O1' 172.0(8)
C6' Ir1 O1' 75.7(7)
C6 Ir1 O1' 8.2(12)
O1 Ir1 O1' 84.1(9)
C19 N1 N2 104.8(12)
C19 N1 Ir1 138.7(11)
N2 N1 Ir1 115.9(8)
C17 N2 N1 110.5(12)
C17 N2 C16 134.9(13)
N1 N2 C16 114.6(11)
C28 N3 N4 107.8(12)
C28 N3 Ir1 137.7(11)
N4 N3 Ir1 113.7(8)
C26 N4 N3 107.9(13)
C26 N4 C25 135.0(14)
N3 N4 C25 117.0(10)
C1 O1 C4 111(2)
C1 O1 Ir1 134(2)
C4 O1 Ir1 113.5(13)
O1 C1 C2 106(3)
O1 C1 H1A 127.0
C2 C1 H1A 127.0
C3 C2 C1 106(3)
C3 C2 H2A 126.8
C1 C2 H2A 126.8
C4 C3 C2 105(2)
C4 C3 H3A 127.4
C2 C3 H3A 127.4
C3 C4 O1 110.9(19)
C3 C4 C5 133(2)
O1 C4 C5 116(2)
C10 C5 C6 117(2)
C10 C5 C4 126(2)
C6 C5 C4 117(2)
C5 C6 C7 117(3)
C5 C6 Ir1 117.1(18)
C7 C6 Ir1 126(2)
C8 C7 C6 126(3)
C8 C7 H7A 117.0
C6 C7 H7A 117.0
C7 C8 C9 115(3)
C7 C8 H8A 122.3
C9 C8 H8A 122.3
C10 C9 C8 120(2)
C10 C9 H9A 119.9
C8 C9 H9A 119.9
C5 C10 C9 123(2)
C5 C10 H10A 118.3
C9 C10 H10A 118.3
C1' O1' C4' 108(2)
C1' O1' Ir1 135(2)
C4' O1' Ir1 113.3(15)
O1' C1' C2' 107(3)
O1' C1' H1'A 126.4
C2' C1' H1'A 126.4
C3' C2' C1' 107(3)
C3' C2' H2'A 126.5
C1' C2' H2'A 126.5
C4' C3' C2' 103(2)
C4' C3' H3'A 128.5
C2' C3' H3'A 128.5
C3' C4' O1' 113(2)
C3' C4' C5' 131(3)
O1' C4' C5' 115(2)
C10' C5' C6' 117(2)
C10' C5' C4' 126(2)
C6' C5' C4' 117(2)
C5' C6' C7' 116(3)
C5' C6' Ir1 117.8(18)
C7' C6' Ir1 126(2)
C8' C7' C6' 127(4)
C8' C7' H7'A 116.7
C6' C7' H7'A 116.7
C7' C8' C9' 114(3)
C7' C8' H8'A 123.2
C9' C8' H8'A 123.2
C10' C9' C8' 121(3)
C10' C9' H9'A 119.5
C8' C9' H9'A 119.5
C5' C10' C9' 123(3)
C5' C10' H10B 118.4
C9' C10' H10B 118.4
C16 C11 C12 116.4(13)
C16 C11 Ir1 114.5(10)
C12 C11 Ir1 129.0(11)
C13 C12 C11 116.9(14)
C13 C12 H12A 121.6
C11 C12 H12A 121.6
F2 C13 C14 117.7(15)
F2 C13 C12 116.9(14)
C14 C13 C12 125.3(15)
C15 C14 C13 116.9(15)
C15 C14 H14A 121.5
C13 C14 H14A 121.5
F1 C15 C16 122.1(14)
F1 C15 C14 117.5(14)
C16 C15 C14 120.4(14)
C15 C16 C11 124.0(13)
C15 C16 N2 121.9(12)
C11 C16 N2 114.1(12)
N2 C17 C18 107.5(14)
N2 C17 H17A 126.2
C18 C17 H17A 126.2
C17 C18 C19 104.6(14)
C17 C18 H18A 127.7
C19 C18 H18A 127.7
N1 C19 C18 112.5(15)
N1 C19 H19A 123.7
C18 C19 H19A 123.7
C21 C20 C25 115.8(13)
C21 C20 Ir1 130.4(10)
C25 C20 Ir1 113.8(11)
C22 C21 C20 122.5(13)
C22 C21 H21A 118.8
C20 C21 H21A 118.8
F4 C22 C23 117.0(13)
F4 C22 C21 120.9(13)
C23 C22 C21 122.1(14)
C22 C23 C24 117.9(13)
C22 C23 H23A 121.0
C24 C23 H23A 121.0
F3 C24 C25 119.8(16)
F3 C24 C23 119.7(14)
C25 C24 C23 120.4(15)
C24 C25 C20 121.1(15)
C24 C25 N4 123.9(14)
C20 C25 N4 114.5(13)
N4 C26 C27 108.7(14)
N4 C26 H26A 125.7
C27 C26 H26A 125.7
C26 C27 C28 105.3(14)
C26 C27 H27A 127.3
C28 C27 H27A 127.3
N3 C28 C27 110.2(15)
N3 C28 H28A 124.9
C27 C28 H28A 124.9

loop_
_geom_bond_atom_site_label_1
_geom_bond_atom_site_label_2
_geom_bond_distance
Ir1 C20 2.011(14)
Ir1 N1 2.018(11)
Ir1 N3 2.037(11)
Ir1 C11 2.050(14)
Ir1 C6' 2.08(3)
Ir1 C6 2.08(3)
Ir1 O1 2.240(18)
Ir1 O1' 2.249(19)
F1 C15 1.341(16)
F2 C13 1.352(16)
F3 C24 1.349(18)
F4 C22 1.340(16)
N1 C19 1.315(17)
N1 N2 1.378(16)
N2 C17 1.350(17)
N2 C16 1.476(17)
N3 C28 1.298(17)
N3 N4 1.347(15)
N4 C26 1.336(17)
N4 C25 1.41(2)
O1 C1 1.29(4)
O1 C4 1.37(3)
C1 C2 1.47(5)
C1 H1A 0.9300
C2 C3 1.41(4)
C2 H2A 0.9300
C3 C4 1.34(3)
C3 H3A 0.9300
C4 C5 1.43(2)
C5 C10 1.37(3)
C5 C6 1.40(3)
C6 C7 1.46(5)
C7 C8 1.30(5)
C7 H7A 0.9300
C8 C9 1.42(4)
C8 H8A 0.9300
C9 C10 1.39(3)
C9 H9A 0.9300
C10 H10A 0.9300
O1' C1' 1.28(4)
O1' C4' 1.38(3)
C1' C2' 1.47(5)
C1' H1'A 0.9300
C2' C3' 1.41(4)
C2' H2'A 0.9300
C3' C4' 1.35(3)
C3' H3'A 0.9300
C4' C5' 1.43(2)
C5' C10' 1.37(3)
C5' C6' 1.39(3)
C6' C7' 1.48(5)
C7' C8' 1.29(5)
C7' H7'A 0.9300
C8' C9' 1.41(4)
C8' H8'A 0.9300
C9' C10' 1.39(3)
C9' H9'A 0.9300
C10' H10B 0.9300
C11 C16 1.396(18)
C11 C12 1.43(2)
C12 C13 1.38(2)
C12 H12A 0.9300
C13 C14 1.38(2)
C14 C15 1.36(2)
C14 H14A 0.9300
C15 C16 1.361(19)
C17 C18 1.38(2)
C17 H17A 0.9300
C18 C19 1.39(2)
C18 H18A 0.9300
C19 H19A 0.9300
C20 C21 1.395(19)
C20 C25 1.40(2)
C21 C22 1.364(18)
C21 H21A 0.9300
C22 C23 1.35(2)
C23 C24 1.40(2)
C23 H23A 0.9300
C24 C25 1.39(2)
C26 C27 1.35(2)
C26 H26A 0.9300
C27 C28 1.36(2)
C27 H27A 0.9300
C28 H28A 0.9300

loop_
_geom_torsion_atom_site_label_1
_geom_torsion_atom_site_label_2
_geom_torsion_atom_site_label_3
_geom_torsion_atom_site_label_4
_geom_torsion
C20 Ir1 N1 C19 87.2(15)
N3 Ir1 N1 C19 125(4)
C11 Ir1 N1 C19 177.0(16)
C6' Ir1 N1 C19 -81.3(17)
C6 Ir1 N1 C19 -13.7(17)
O1 Ir1 N1 C19 -89.8(16)
O1' Ir1 N1 C19 -5.6(16)
C20 Ir1 N1 N2 -81.6(10)
N3 Ir1 N1 N2 -44(4)
C11 Ir1 N1 N2 8.2(9)
C6' Ir1 N1 N2 109.8(12)
C6 Ir1 N1 N2 177.5(11)
O1 Ir1 N1 N2 101.4(10)
O1' Ir1 N1 N2 -174.4(10)
C19 N1 N2 C17 0.0(15)
Ir1 N1 N2 C17 172.4(9)
C19 N1 N2 C16 179.1(11)
Ir1 N1 N2 C16 -8.5(14)
C20 Ir1 N3 C28 172.9(15)
N1 Ir1 N3 C28 135(4)
C11 Ir1 N3 C28 83.3(14)
C6' Ir1 N3 C28 -19.0(17)
C6 Ir1 N3 C28 -86.6(16)
O1 Ir1 N3 C28 -10.6(15)
O1' Ir1 N3 C28 -94.8(15)
C20 Ir1 N3 N4 5.1(9)
N1 Ir1 N3 N4 -33(4)
C11 Ir1 N3 N4 -84.6(9)
C6' Ir1 N3 N4 173.1(11)
C6 Ir1 N3 N4 105.5(11)
O1 Ir1 N3 N4 -178.4(9)
O1' Ir1 N3 N4 97.3(10)
C28 N3 N4 C26 1.5(15)
Ir1 N3 N4 C26 172.9(10)
C28 N3 N4 C25 179.7(12)
Ir1 N3 N4 C25 -8.9(14)
C20 Ir1 O1 C1 103(6)
N1 Ir1 O1 C1 -104(3)
N3 Ir1 O1 C1 72(3)
C11 Ir1 O1 C1 -23(3)
C6' Ir1 O1 C1 167(13)
C6 Ir1 O1 C1 164(4)
O1' Ir1 O1 C1 164(3)
C20 Ir1 O1 C4 -59(6)
N1 Ir1 O1 C4 94.9(18)
N3 Ir1 O1 C4 -89.1(18)
C11 Ir1 O1 C4 175.1(18)
C6' Ir1 O1 C4 6(10)
C6 Ir1 O1 C4 2(2)
O1' Ir1 O1 C4 2.8(19)
C4 O1 C1 C2 -8(4)
Ir1 O1 C1 C2 -170(2)
O1 C1 C2 C3 9(4)
C1 C2 C3 C4 -7(4)
C2 C3 C4 O1 2(3)
C2 C3 C4 C5 -180(3)
C1 O1 C4 C3 4(4)
Ir1 O1 C4 C3 170.3(19)
C1 O1 C4 C5 -174(3)
Ir1 O1 C4 C5 -8(3)
C3 C4 C5 C10 10(5)
O1 C4 C5 C10 -172(3)
C3 C4 C5 C6 -165(3)
O1 C4 C5 C6 13(4)
C10 C5 C6 C7 -1(5)
C4 C5 C6 C7 175(3)
C10 C5 C6 Ir1 173(2)
C4 C5 C6 Ir1 -11(4)
C20 Ir1 C6 C5 179(3)
N1 Ir1 C6 C5 -86(3)
N3 Ir1 C6 C5 98(3)
C11 Ir1 C6 C5 -28(7)
C6' Ir1 C6 C5 4(3)
O1 Ir1 C6 C5 5(3)
O1' Ir1 C6 C5 -169(14)
C20 Ir1 C6 C7 -8(3)
N1 Ir1 C6 C7 87(3)
N3 Ir1 C6 C7 -88(3)
C11 Ir1 C6 C7 145(4)
C6' Ir1 C6 C7 178(4)
O1 Ir1 C6 C7 178(3)
O1' Ir1 C6 C7 4(10)
C5 C6 C7 C8 8(6)
Ir1 C6 C7 C8 -165(3)
C6 C7 C8 C9 -12(6)
C7 C8 C9 C10 9(5)
C6 C5 C10 C9 -1(4)
C4 C5 C10 C9 -177(3)
C8 C9 C10 C5 -2(4)
C20 Ir1 O1' C1' -24(4)
N1 Ir1 O1' C1' 70(4)
N3 Ir1 O1' C1' -105(4)
C11 Ir1 O1' C1' 89(6)
C6' Ir1 O1' C1' 161(4)
C6 Ir1 O1' C1' 167(14)
O1 Ir1 O1' C1' 162(4)
C20 Ir1 O1' C4' 180(2)
N1 Ir1 O1' C4' -86(2)
N3 Ir1 O1' C4' 99(2)
C11 Ir1 O1' C4' -67(6)
C6' Ir1 O1' C4' 5(2)
C6 Ir1 O1' C4' 11(10)
O1 Ir1 O1' C4' 5(2)
C4' O1' C1' C2' -10(5)
Ir1 O1' C1' C2' -167(3)
O1' C1' C2' C3' 11(5)
C1' C2' C3' C4' -7(4)
C2' C3' C4' O1' 1(4)
C2' C3' C4' C5' 178(4)
C1' O1' C4' C3' 6(5)
Ir1 O1' C4' C3' 169(2)
C1' O1' C4' C5' -171(3)
Ir1 O1' C4' C5' -9(4)
C3' C4' C5' C10' 12(6)
O1' C4' C5' C10' -171(3)
C3' C4' C5' C6' -169(4)
O1' C4' C5' C6' 8(5)
C10' C5' C6' C7' -2(5)
C4' C5' C6' C7' 179(4)
C10' C5' C6' Ir1 176(3)
C4' C5' C6' Ir1 -4(4)
C20 Ir1 C6' C5' -26(7)
N1 Ir1 C6' C5' 91(3)
N3 Ir1 C6' C5' -92(3)
C11 Ir1 C6' C5' 171(3)
C6 Ir1 C6' C5' -2(3)
O1 Ir1 C6' C5' -178(14)
O1' Ir1 C6' C5' -1(3)
C20 Ir1 C6' C7' 151(4)
N1 Ir1 C6' C7' -91(4)
N3 Ir1 C6' C7' 86(4)
C11 Ir1 C6' C7' -11(4)
C6 Ir1 C6' C7' 176(4)
O1 Ir1 C6' C7' 0(9)
O1' Ir1 C6' C7' 177(4)
C5' C6' C7' C8' 11(7)
Ir1 C6' C7' C8' -167(4)
C6' C7' C8' C9' -18(7)
C7' C8' C9' C10' 17(6)
C6' C5' C10' C9' 3(5)
C4' C5' C10' C9' -178(3)
C8' C9' C10' C5' -11(5)
C20 Ir1 C11 C16 87.7(10)
N1 Ir1 C11 C16 -6.4(9)
N3 Ir1 C11 C16 168.1(10)
C6' Ir1 C11 C16 -96.2(15)
C6 Ir1 C11 C16 -66(5)
O1 Ir1 C11 C16 -97.7(11)
O1' Ir1 C11 C16 -25(5)
C20 Ir1 C11 C12 -87.8(13)
N1 Ir1 C11 C12 178.1(13)
N3 Ir1 C11 C12 -7.4(13)
C6' Ir1 C11 C12 88.3(17)
C6 Ir1 C11 C12 119(5)
O1 Ir1 C11 C12 86.8(14)
O1' Ir1 C11 C12 159(4)
C16 C11 C12 C13 1(2)
Ir1 C11 C12 C13 176.2(11)
C11 C12 C13 F2 179.1(13)
C11 C12 C13 C14 -2(3)
F2 C13 C14 C15 -179.3(14)
C12 C13 C14 C15 2(3)
C13 C14 C15 F1 -177.5(14)
C13 C14 C15 C16 0(2)
F1 C15 C16 C11 176.2(12)
C14 C15 C16 C11 -1(2)
F1 C15 C16 N2 -3(2)
C14 C15 C16 N2 179.9(13)
C12 C11 C16 C15 1(2)
Ir1 C11 C16 C15 -175.5(11)
C12 C11 C16 N2 179.9(11)
Ir1 C11 C16 N2 3.8(14)
C17 N2 C16 C15 1(2)
N1 N2 C16 C15 -177.7(12)
C17 N2 C16 C11 -178.3(14)
N1 N2 C16 C11 2.9(16)
N1 N2 C17 C18 -1.1(17)
C16 N2 C17 C18 -179.9(15)
N2 C17 C18 C19 1.7(19)
N2 N1 C19 C18 1.1(17)
Ir1 N1 C19 C18 -168.5(12)
C17 C18 C19 N1 -2(2)
N1 Ir1 C20 C21 -6.3(13)
N3 Ir1 C20 C21 177.9(14)
C11 Ir1 C20 C21 -86.5(13)
C6' Ir1 C20 C21 111(5)
C6 Ir1 C20 C21 87.8(17)
O1 Ir1 C20 C21 147(5)
O1' Ir1 C20 C21 86.1(15)
N1 Ir1 C20 C25 175.2(10)
N3 Ir1 C20 C25 -0.5(9)
C11 Ir1 C20 C25 95.0(10)
C6' Ir1 C20 C25 -68(5)
C6 Ir1 C20 C25 -90.7(14)
O1 Ir1 C20 C25 -31(6)
O1' Ir1 C20 C25 -92.3(12)
C25 C20 C21 C22 -2(2)
Ir1 C20 C21 C22 179.3(11)
C20 C21 C22 F4 -178.0(13)
C20 C21 C22 C23 -1(2)
F4 C22 C23 C24 178.7(14)
C21 C22 C23 C24 1(2)
C22 C23 C24 F3 177.0(14)
C22 C23 C24 C25 1(2)
F3 C24 C25 C20 180.0(13)
C23 C24 C25 C20 -4(2)
F3 C24 C25 N4 8(2)
C23 C24 C25 N4 -176.2(14)
C21 C20 C25 C24 4.6(19)
Ir1 C20 C25 C24 -176.8(11)
C21 C20 C25 N4 177.4(12)
Ir1 C20 C25 N4 -3.9(15)
C26 N4 C25 C24 -1(2)
N3 N4 C25 C24 -178.9(12)
C26 N4 C25 C20 -173.9(16)
N3 N4 C25 C20 8.6(17)
N3 N4 C26 C27 -0.9(18)
C25 N4 C26 C27 -178.6(15)
N4 C26 C27 C28 0.0(19)
N4 N3 C28 C27 -1.5(16)
Ir1 N3 C28 C27 -169.8(11)
C26 C27 C28 N3 0.9(19)
